data_2217327
loop_
_publ_author_name
'Chun-Sen Liu'
'Li-Fen Yan'
'Ze Chang'
'Jun-Jie Wang'

_publ_section_title Tetrakis(\m-anthracene-9-carboxylato)bis[(anthracene-9-carboxylato)(2,2'-bipyridyl)lanthanum(III)]
_journal_coeditor_code SU2026
_journal_issue 1
_journal_name_full 'Acta Crystallographica Section E'
_journal_page_first m15
_journal_page_last m16
_journal_paper_doi 10.1107/S1600536807062241
_journal_volume 64
_journal_year 2008
_chemical_formula_iupac '[La2 (C15 H9 O2)6 (C10 H8 N2)2]'
_chemical_formula_moiety 'C110 H70 La2 N4 O12'
_chemical_formula_sum 'C110 H70 La2 N4 O12'
_chemical_formula_weight 1917.52
_chemical_name_systematic
;
Tetrakis(\m-anthracene-9-carboxylato)bis[(anthracene-9-
carboxylato)(2,2'-bipyridyl)lanthanum(III)]
;
_space_group_IT_number 2
_symmetry_cell_setting triclinic
_symmetry_space_group_name_Hall '-P 1'
_symmetry_space_group_name_H-M 'P -1'
_atom_sites_solution_hydrogens geom
_atom_sites_solution_primary direct
_atom_sites_solution_secondary difmap
_audit_creation_method SHELXL-97
_cell_angle_alpha 113.036(4)
_cell_angle_beta 103.257(4)
_cell_angle_gamma 102.913(3)
_cell_formula_units_Z 1
_cell_length_a 12.1038(7)
_cell_length_b 13.4887(8)
_cell_length_c 15.4568(14)
_cell_measurement_reflns_used 6220
_cell_measurement_temperature 273(2)
_cell_measurement_theta_max 28.1616
_cell_measurement_theta_min 2.4251
_cell_volume 2117.7(3)
_computing_cell_refinement 'SAINT (Bruker, 1998)'
_computing_data_collection 'SMART (Bruker, 1998)'
_computing_data_reduction SAINT
_computing_molecular_graphics 'SHELXTL (Bruker, 1998)'
_computing_publication_material 'SHELXTL and PLATON (Spek, 2003)'
_computing_structure_refinement 'SHELXL97 (Sheldrick, 1997)'
_computing_structure_solution 'SHELXS97 (Sheldrick, 1997)'
_diffrn_ambient_temperature 273(2)
_diffrn_measured_fraction_theta_full 0.997
_diffrn_measured_fraction_theta_max 0.997
_diffrn_measurement_device_type 'CCD area-detector'
_diffrn_measurement_method '\f and \w scans'
_diffrn_radiation_monochromator graphite
_diffrn_radiation_source 'fine-focus sealed tube'
_diffrn_radiation_type MoK\a
_diffrn_radiation_wavelength 0.71073
_diffrn_reflns_av_R_equivalents 0.0446
_diffrn_reflns_av_sigmaI/netI 0.0384
_diffrn_reflns_limit_h_max 14
_diffrn_reflns_limit_h_min -14
_diffrn_reflns_limit_k_max 13
_diffrn_reflns_limit_k_min -16
_diffrn_reflns_limit_l_max 18
_diffrn_reflns_limit_l_min -18
_diffrn_reflns_number 32552
_diffrn_reflns_theta_full 25.01
_diffrn_reflns_theta_max 25.01
_diffrn_reflns_theta_min 1.71
_diffrn_standards_decay_% 0
_diffrn_standards_number 0
_exptl_absorpt_coefficient_mu 1.066
_exptl_absorpt_correction_T_max 0.8827
_exptl_absorpt_correction_T_min 0.8151
_exptl_absorpt_correction_type multi-scan
_exptl_absorpt_process_details '(SADABS; Bruker, 1998)'
_exptl_crystal_colour yellow
_exptl_crystal_density_diffrn 1.504
_exptl_crystal_density_method 'not measured'
_exptl_crystal_description block
_exptl_crystal_F_000 968
_exptl_crystal_size_max 0.20
_exptl_crystal_size_mid 0.14
_exptl_crystal_size_min 0.12
_refine_diff_density_max 0.791
_refine_diff_density_min -0.860
_refine_ls_extinction_method none
_refine_ls_goodness_of_fit_ref 1.046
_refine_ls_hydrogen_treatment constr
_refine_ls_matrix_type full
_refine_ls_number_parameters 577
_refine_ls_number_reflns 7432
_refine_ls_number_restraints 0
_refine_ls_restrained_S_all 1.046
_refine_ls_R_factor_all 0.0368
_refine_ls_R_factor_gt 0.0292
_refine_ls_shift/su_max 0.008
_refine_ls_shift/su_mean 0.001
_refine_ls_structure_factor_coef Fsqd
_refine_ls_weighting_details 'calc w=1/[\s^2^(Fo^2^)+(0.0402P)^2^+0.7206P] where P=(Fo^2^+2Fc^2^)/3'
_refine_ls_weighting_scheme calc
_refine_ls_wR_factor_gt 0.0711
_refine_ls_wR_factor_ref 0.0755
_reflns_number_gt 6474
_reflns_number_total 7432
_reflns_threshold_expression I>2\s(I)
_cod_data_source_file su2026.cif
_cod_data_source_block I
_cod_depositor_comments
;
The following automatic conversions were performed:
'_symmetry_cell_setting' value 'Triclinic' changed to 'triclinic'
according to '/home/saulius/struct/CIF-dictionaries/cif_core.dic'
dictionary named 'cif_core.dic' version 2.4.1 from
2010-06-29.

'_geom_bond_publ_flag' value 'YES' changed to 'yes' according
to '/home/saulius/struct/CIF-dictionaries/cif_core.dic' dictionary named
'cif_core.dic' version 2.4.1 from 2010-06-29 (9 times).

Automatic conversion script
Id: cif_fix_enum 1527 2010-12-29 10:47:43Z saulius 

The following automatic conversions were performed:

'_symmetry_cell_setting' value 'Triclinic' changed to 'triclinic'
according to /home/saulius/struct/CIF-dictionaries/cif_core.dic
dictionary named 'cif_core.dic' version 2.4.1 from
2010-06-29.

'_geom_bond_publ_flag' value 'YES' changed to 'yes'
according to /home/saulius/struct/CIF-dictionaries/cif_core.dic
dictionary named 'cif_core.dic' version 2.4.1 from 2010-06-29 (9
times).

Automatic conversion script
Id: cif_fix_values 1715 2011-07-08 13:25:40Z adriana 
;
_cod_database_code 2217327
_cod_database_fobs_code 2217327

loop_
_symmetry_equiv_pos_as_xyz
'x, y, z'
'-x, -y, -z'

loop_
_atom_site_type_symbol
_atom_site_label
_atom_site_fract_x
_atom_site_fract_y
_atom_site_fract_z
_atom_site_U_iso_or_equiv
_atom_site_adp_type
_atom_site_calc_flag
_atom_site_refinement_flags
_atom_site_occupancy
La La1 0.676202(12) 0.570648(12) 0.595266(10) 0.03410(7) Uani d . 1
C C1 0.4637(3) 0.2753(2) 0.4356(2) 0.0417(6) Uani d . 1
C C2 0.5386(2) 0.2008(2) 0.4404(2) 0.0413(6) Uani d . 1
C C3 0.5804(3) 0.1540(2) 0.3612(2) 0.0470(7) Uani d . 1
C C4 0.5564(3) 0.1751(3) 0.2769(3) 0.0621(9) Uani d . 1
H H4A 0.5098 0.2204 0.2724 0.074 Uiso calc R 1
C C5 0.6003(4) 0.1301(4) 0.2026(3) 0.0801(12) Uani d . 1
H H5A 0.5845 0.1455 0.1483 0.096 Uiso calc R 1
C C6 0.6698(4) 0.0602(4) 0.2080(3) 0.0879(14) Uani d . 1
H H6A 0.6992 0.0295 0.1567 0.105 Uiso calc R 1
C C7 0.6943(4) 0.0371(3) 0.2856(3) 0.0772(11) Uani d . 1
H H7A 0.7398 -0.0098 0.2869 0.093 Uiso calc R 1
C C8 0.6519(3) 0.0833(3) 0.3665(3) 0.0553(8) Uani d . 1
C C9 0.6768(3) 0.0623(3) 0.4482(3) 0.0614(9) Uani d . 1
H H9A 0.7222 0.0155 0.4504 0.074 Uiso calc R 1
C C10 0.6364(3) 0.1086(3) 0.5273(3) 0.0524(8) Uani d . 1
C C11 0.6596(3) 0.0849(3) 0.6105(3) 0.0678(10) Uani d . 1
H H11A 0.7037 0.0372 0.6129 0.081 Uiso calc R 1
C C12 0.6187(4) 0.1304(4) 0.6856(3) 0.0742(11) Uani d . 1
H H12A 0.6346 0.1137 0.7392 0.089 Uiso calc R 1
C C13 0.5520(4) 0.2029(3) 0.6833(3) 0.0685(10) Uani d . 1
H H13A 0.5254 0.2350 0.7361 0.082 Uiso calc R 1
C C14 0.5261(3) 0.2266(3) 0.6052(2) 0.0549(8) Uani d . 1
H H14A 0.4811 0.2742 0.6051 0.066 Uiso calc R 1
C C15 0.5660(2) 0.1803(2) 0.5236(2) 0.0438(7) Uani d . 1
C C16 0.8859(2) 0.7626(2) 0.7512(2) 0.0419(7) Uani d . 1
C C17 0.9949(3) 0.8618(2) 0.8350(2) 0.0442(7) Uani d . 1
C C18 1.0854(3) 0.8381(3) 0.8901(2) 0.0494(7) Uani d . 1
C C19 1.0865(3) 0.7256(3) 0.8641(3) 0.0663(10) Uani d . 1
H H19A 1.0251 0.6636 0.8079 0.080 Uiso calc R 1
C C20 1.1754(4) 0.7066(4) 0.9198(4) 0.0891(13) Uani d . 1
H H20A 1.1752 0.6320 0.9005 0.107 Uiso calc R 1
C C21 1.2676(4) 0.7984(4) 1.0063(4) 0.0918(14) Uani d . 1
H H21A 1.3272 0.7840 1.0445 0.110 Uiso calc R 1
C C22 1.2707(3) 0.9062(4) 1.0342(3) 0.0714(11) Uani d . 1
H H22A 1.3328 0.9658 1.0916 0.086 Uiso calc R 1
C C23 1.1809(3) 0.9318(3) 0.9780(2) 0.0505(8) Uani d . 1
C C24 1.1819(3) 1.0422(3) 1.0058(2) 0.0502(8) Uani d . 1
H H24A 1.2421 1.1020 1.0644 0.060 Uiso calc R 1
C C25 1.0950(3) 1.0675(2) 0.9486(2) 0.0449(7) Uani d . 1
C C26 1.0969(3) 1.1815(3) 0.9768(2) 0.0562(8) Uani d . 1
H H26A 1.1579 1.2422 1.0344 0.067 Uiso calc R 1
C C27 1.0122(4) 1.2028(3) 0.9217(3) 0.0664(10) Uani d . 1
H H27A 1.0144 1.2781 0.9418 0.080 Uiso calc R 1
C C28 0.9189(3) 1.1124(3) 0.8327(3) 0.0662(9) Uani d . 1
H H28A 0.8623 1.1293 0.7942 0.079 Uiso calc R 1
C C29 0.9114(3) 1.0020(3) 0.8034(2) 0.0518(8) Uani d . 1
H H29A 0.8488 0.9434 0.7458 0.062 Uiso calc R 1
C C30 0.9994(3) 0.9749(2) 0.8606(2) 0.0441(7) Uani d . 1
C C31 0.4199(3) 0.4836(2) 0.6572(2) 0.0398(6) Uani d . 1
C C32 0.3754(2) 0.4597(2) 0.7333(2) 0.0405(6) Uani d . 1
C C33 0.4244(3) 0.5438(3) 0.8357(2) 0.0432(7) Uani d . 1
C C34 0.5145(3) 0.6538(3) 0.8742(2) 0.0510(7) Uani d . 1
H H34A 0.5438 0.6736 0.8304 0.061 Uiso calc R 1
C C35 0.5585(3) 0.7305(3) 0.9737(2) 0.0606(9) Uani d . 1
H H35A 0.6169 0.8017 0.9963 0.073 Uiso calc R 1
C C36 0.5174(3) 0.7041(3) 1.0432(3) 0.0646(9) Uani d . 1
H H36A 0.5497 0.7566 1.1112 0.078 Uiso calc R 1
C C37 0.4315(3) 0.6030(3) 1.0101(3) 0.0620(9) Uani d . 1
H H37A 0.4040 0.5864 1.0560 0.074 Uiso calc R 1
C C38 0.3804(3) 0.5196(3) 0.9068(2) 0.0506(7) Uani d . 1
C C39 0.2918(3) 0.4143(3) 0.8735(3) 0.0610(9) Uani d . 1
H H39A 0.2636 0.3992 0.9198 0.073 Uiso calc R 1
C C40 0.2441(3) 0.3311(3) 0.7739(3) 0.0548(8) Uani d . 1
C C41 0.1542(4) 0.2229(4) 0.7433(4) 0.0769(11) Uani d . 1
H H41A 0.1273 0.2088 0.7905 0.092 Uiso calc R 1
C C42 0.1084(4) 0.1412(4) 0.6463(4) 0.0841(13) Uani d . 1
H H42A 0.0496 0.0714 0.6269 0.101 Uiso calc R 1
C C43 0.1487(3) 0.1611(3) 0.5753(3) 0.0732(11) Uani d . 1
H H43A 0.1166 0.1035 0.5090 0.088 Uiso calc R 1
C C44 0.2334(3) 0.2621(3) 0.6001(3) 0.0572(8) Uani d . 1
H H44A 0.2581 0.2723 0.5505 0.069 Uiso calc R 1
C C45 0.2853(3) 0.3533(3) 0.7012(2) 0.0466(7) Uani d . 1
C C46 0.8254(3) 0.4121(3) 0.4462(2) 0.0567(8) Uani d . 1
H H46A 0.7874 0.4405 0.4067 0.068 Uiso calc R 1
C C47 0.8931(3) 0.3470(3) 0.4104(3) 0.0637(9) Uani d . 1
H H47A 0.8997 0.3313 0.3480 0.076 Uiso calc R 1
C C48 0.9498(4) 0.3063(3) 0.4680(3) 0.0731(11) Uani d . 1
H H48A 0.9977 0.2637 0.4464 0.088 Uiso calc R 1
C C49 0.9358(3) 0.3287(3) 0.5586(3) 0.0682(10) Uani d . 1
H H49A 0.9728 0.2999 0.5982 0.082 Uiso calc R 1
C C50 0.8664(3) 0.3944(2) 0.5909(2) 0.0478(7) Uani d . 1
C C51 0.8494(3) 0.4215(2) 0.6884(2) 0.0482(7) Uani d . 1
C C52 0.9075(4) 0.3890(4) 0.7559(3) 0.0806(12) Uani d . 1
H H52A 0.9579 0.3472 0.7400 0.097 Uiso calc R 1
C C53 0.8904(4) 0.4186(4) 0.8458(3) 0.0865(13) Uani d . 1
H H53A 0.9299 0.3979 0.8915 0.104 Uiso calc R 1
C C54 0.8158(4) 0.4782(3) 0.8680(3) 0.0648(9) Uani d . 1
H H54A 0.8026 0.4985 0.9286 0.078 Uiso calc R 1
C C55 0.7601(3) 0.5081(3) 0.7987(2) 0.0530(8) Uani d . 1
H H55A 0.7089 0.5492 0.8140 0.064 Uiso calc R 1
N N1 0.7758(2) 0.4809(2) 0.71062(18) 0.0458(6) Uani d . 1
N N2 0.8112(2) 0.4367(2) 0.53454(18) 0.0477(6) Uani d . 1
O O1 0.53299(17) 0.53114(18) 0.68098(14) 0.0478(5) Uani d . 1
O O2 0.51838(17) 0.38292(15) 0.47574(14) 0.0429(5) Uani d . 1
O O3 0.3521(2) 0.23338(18) 0.3940(2) 0.0691(7) Uani d . 1
O O4 0.79298(19) 0.73251(18) 0.77239(15) 0.0539(5) Uani d . 1
O O5 0.65790(17) 0.54654(17) 0.42597(14) 0.0463(5) Uani d . 1
O O6 0.88922(19) 0.7120(2) 0.66595(16) 0.0647(7) Uani d . 1

loop_
_atom_site_aniso_label
_atom_site_aniso_U_11
_atom_site_aniso_U_22
_atom_site_aniso_U_33
_atom_site_aniso_U_12
_atom_site_aniso_U_13
_atom_site_aniso_U_23
La1 0.02422(9) 0.03431(10) 0.03495(10) 0.00919(7) 0.00716(7) 0.01018(7)
C1 0.0407(16) 0.0328(14) 0.0416(15) 0.0117(13) 0.0086(13) 0.0118(12)
C2 0.0337(15) 0.0296(13) 0.0490(16) 0.0089(11) 0.0086(13) 0.0120(12)
C3 0.0426(16) 0.0338(14) 0.0514(17) 0.0087(13) 0.0115(14) 0.0127(13)
C4 0.064(2) 0.056(2) 0.057(2) 0.0152(17) 0.0173(17) 0.0218(17)
C5 0.090(3) 0.077(3) 0.062(2) 0.018(2) 0.032(2) 0.025(2)
C6 0.097(3) 0.075(3) 0.080(3) 0.025(3) 0.052(3) 0.016(2)
C7 0.075(3) 0.065(2) 0.093(3) 0.035(2) 0.046(2) 0.023(2)
C8 0.0467(18) 0.0410(16) 0.070(2) 0.0174(14) 0.0216(16) 0.0167(15)
C9 0.0497(19) 0.0471(18) 0.086(3) 0.0260(16) 0.0185(18) 0.0275(18)
C10 0.0399(17) 0.0426(16) 0.066(2) 0.0122(14) 0.0061(15) 0.0253(15)
C11 0.053(2) 0.062(2) 0.081(3) 0.0163(18) 0.0016(19) 0.040(2)
C12 0.069(3) 0.078(3) 0.065(2) 0.009(2) 0.005(2) 0.042(2)
C13 0.070(2) 0.068(2) 0.055(2) 0.012(2) 0.0168(18) 0.0258(18)
C14 0.0515(19) 0.0472(17) 0.0571(19) 0.0133(15) 0.0149(16) 0.0205(15)
C15 0.0345(15) 0.0336(14) 0.0507(17) 0.0076(12) 0.0062(13) 0.0148(13)
C16 0.0257(14) 0.0412(15) 0.0504(17) 0.0108(12) 0.0085(12) 0.0166(13)
C17 0.0319(15) 0.0437(16) 0.0445(16) 0.0089(12) 0.0115(13) 0.0123(13)
C18 0.0317(15) 0.0540(18) 0.0555(18) 0.0139(14) 0.0116(14) 0.0216(15)
C19 0.0448(19) 0.056(2) 0.079(2) 0.0209(16) 0.0081(17) 0.0194(18)
C20 0.074(3) 0.080(3) 0.110(3) 0.048(2) 0.018(3) 0.038(3)
C21 0.061(3) 0.097(3) 0.101(3) 0.046(2) 0.005(2) 0.034(3)
C22 0.0365(18) 0.086(3) 0.069(2) 0.0188(18) -0.0009(17) 0.027(2)
C23 0.0316(15) 0.059(2) 0.0506(17) 0.0093(14) 0.0103(13) 0.0217(15)
C24 0.0334(15) 0.0551(19) 0.0411(16) 0.0009(14) 0.0056(13) 0.0144(14)
C25 0.0396(16) 0.0440(16) 0.0381(15) 0.0003(13) 0.0121(13) 0.0155(13)
C26 0.057(2) 0.0443(17) 0.0518(18) 0.0040(15) 0.0138(16) 0.0183(15)
C27 0.080(3) 0.0425(18) 0.070(2) 0.0149(18) 0.019(2) 0.0273(17)
C28 0.062(2) 0.066(2) 0.071(2) 0.0210(18) 0.0108(19) 0.0391(19)
C29 0.0437(17) 0.0533(18) 0.0469(17) 0.0085(14) 0.0063(14) 0.0225(15)
C30 0.0372(15) 0.0477(16) 0.0400(15) 0.0062(13) 0.0111(13) 0.0195(13)
C31 0.0392(16) 0.0403(15) 0.0402(15) 0.0177(13) 0.0162(13) 0.0157(12)
C32 0.0314(14) 0.0476(16) 0.0484(16) 0.0188(13) 0.0147(13) 0.0250(13)
C33 0.0378(15) 0.0534(17) 0.0501(16) 0.0233(14) 0.0197(13) 0.0288(14)
C34 0.0517(18) 0.0562(18) 0.0481(17) 0.0194(15) 0.0232(15) 0.0239(15)
C35 0.055(2) 0.064(2) 0.0520(19) 0.0182(17) 0.0194(16) 0.0186(16)
C36 0.063(2) 0.080(3) 0.0449(18) 0.031(2) 0.0173(17) 0.0215(18)
C37 0.067(2) 0.086(3) 0.0514(19) 0.036(2) 0.0290(18) 0.0400(19)
C38 0.0497(18) 0.064(2) 0.0537(18) 0.0286(16) 0.0238(15) 0.0348(16)
C39 0.062(2) 0.076(2) 0.070(2) 0.0271(19) 0.0358(18) 0.050(2)
C40 0.0447(17) 0.0577(19) 0.076(2) 0.0205(15) 0.0251(17) 0.0416(18)
C41 0.063(2) 0.073(3) 0.108(3) 0.015(2) 0.036(2) 0.057(3)
C42 0.064(3) 0.058(2) 0.117(4) 0.003(2) 0.022(3) 0.042(3)
C43 0.056(2) 0.054(2) 0.082(3) 0.0096(18) 0.008(2) 0.0211(19)
C44 0.0427(18) 0.0528(19) 0.068(2) 0.0162(15) 0.0133(16) 0.0241(16)
C45 0.0339(15) 0.0495(17) 0.0608(18) 0.0194(13) 0.0159(14) 0.0276(15)
C46 0.0452(18) 0.067(2) 0.0551(19) 0.0247(16) 0.0202(15) 0.0216(16)
C47 0.053(2) 0.069(2) 0.065(2) 0.0260(18) 0.0319(18) 0.0183(18)
C48 0.065(2) 0.075(2) 0.099(3) 0.046(2) 0.048(2) 0.037(2)
C49 0.066(2) 0.073(2) 0.090(3) 0.047(2) 0.042(2) 0.041(2)
C50 0.0342(15) 0.0405(16) 0.0613(19) 0.0153(13) 0.0123(14) 0.0181(14)
C51 0.0399(16) 0.0421(16) 0.0556(18) 0.0166(13) 0.0095(14) 0.0193(14)
C52 0.097(3) 0.090(3) 0.077(3) 0.066(3) 0.029(2) 0.043(2)
C53 0.113(4) 0.097(3) 0.072(3) 0.064(3) 0.025(3) 0.051(2)
C54 0.072(2) 0.068(2) 0.0527(19) 0.0237(19) 0.0171(18) 0.0290(17)
C55 0.0466(18) 0.0565(19) 0.0508(18) 0.0193(15) 0.0131(15) 0.0218(15)
N1 0.0374(13) 0.0460(14) 0.0504(14) 0.0164(11) 0.0131(11) 0.0195(11)
N2 0.0338(13) 0.0489(14) 0.0506(14) 0.0163(11) 0.0147(11) 0.0129(12)
O1 0.0324(11) 0.0619(13) 0.0439(11) 0.0120(9) 0.0152(9) 0.0212(10)
O2 0.0362(10) 0.0302(10) 0.0521(11) 0.0110(8) 0.0116(9) 0.0120(9)
O3 0.0373(13) 0.0405(12) 0.0923(18) 0.0074(10) -0.0081(12) 0.0162(12)
O4 0.0465(12) 0.0508(12) 0.0424(11) 0.0008(10) 0.0138(10) 0.0106(9)
O5 0.0364(11) 0.0573(12) 0.0421(11) 0.0165(9) 0.0117(9) 0.0214(10)
O6 0.0363(12) 0.0677(14) 0.0507(13) 0.0010(10) 0.0174(10) -0.0016(11)

loop_
_atom_type_symbol
_atom_type_description
_atom_type_scat_dispersion_real
_atom_type_scat_dispersion_imag
_atom_type_scat_source
C C 0.0033 0.0016 'International Tables Vol C Tables 4.2.6.8 and 6.1.1.4'
H H 0.0000 0.0000 'International Tables Vol C Tables 4.2.6.8 and 6.1.1.4'
N N 0.0061 0.0033 'International Tables Vol C Tables 4.2.6.8 and 6.1.1.4'
O O 0.0106 0.0060 'International Tables Vol C Tables 4.2.6.8 and 6.1.1.4'
La La -0.2871 2.4523 'International Tables Vol C Tables 4.2.6.8 and 6.1.1.4'

loop_
_geom_angle_atom_site_label_1
_geom_angle_atom_site_label_2
_geom_angle_atom_site_label_3
_geom_angle_site_symmetry_1
_geom_angle_site_symmetry_3
_geom_angle
_geom_angle_publ_flag
O2 La1 O5 . . 73.16(7) y
O2 La1 O1 . . 73.15(6) y
O5 La1 O1 . . 135.97(6) y
O2 La1 O6 . . 151.98(7) y
O5 La1 O6 . . 90.68(7) y
O1 La1 O6 . . 130.65(7) y
O2 La1 O4 . . 151.37(7) y
O5 La1 O4 . . 135.00(7) y
O1 La1 O4 . . 79.76(6) y
O6 La1 O4 . . 51.39(7) y
O2 La1 O2 . 2_666 74.44(6) y
O5 La1 O2 . 2_666 71.53(6) y
O1 La1 O2 . 2_666 72.74(6) y
O6 La1 O2 . 2_666 122.70(7) y
O4 La1 O2 . 2_666 106.39(7) y
O2 La1 O3 . 2_666 121.09(6) y
O5 La1 O3 . 2_666 77.60(8) y
O1 La1 O3 . 2_666 96.65(8) y
O6 La1 O3 . 2_666 75.51(8) y
O4 La1 O3 . 2_666 70.62(7) y
O2 La1 O3 2_666 2_666 47.91(6) y
O2 La1 N1 . . 91.57(7) y
O5 La1 N1 . . 134.60(7) y
O1 La1 N1 . . 73.52(7) y
O6 La1 N1 . . 83.64(8) y
O4 La1 N1 . . 71.68(7) y
O2 La1 N1 2_666 . 145.95(7) y
O3 La1 N1 2_666 . 142.16(7) y
O2 La1 N2 . . 78.12(7) y
O5 La1 N2 . . 75.60(7) y
O1 La1 N2 . . 123.19(7) y
O6 La1 N2 . . 75.71(7) y
O4 La1 N2 . . 110.34(7) y
O2 La1 N2 2_666 . 141.93(7) y
O3 La1 N2 2_666 . 140.02(8) y
N1 La1 N2 . . 59.30(7) y
O2 La1 C16 . . 167.67(7) ?
O5 La1 C16 . . 113.22(8) ?
O1 La1 C16 . . 105.56(7) ?
O6 La1 C16 . . 25.37(7) ?
O4 La1 C16 . . 26.01(7) ?
O2 La1 C16 2_666 . 117.24(7) ?
O3 La1 C16 2_666 . 71.17(7) ?
N1 La1 C16 . . 76.45(8) ?
N2 La1 C16 . . 93.00(8) ?
O2 La1 C1 . 2_666 98.51(7) ?
O5 La1 C1 . 2_666 74.95(7) ?
O1 La1 C1 . 2_666 82.90(7) ?
O6 La1 C1 . 2_666 99.13(8) ?
O4 La1 C1 . 2_666 87.00(8) ?
O2 La1 C1 2_666 2_666 24.33(6) ?
O3 La1 C1 2_666 2_666 23.71(7) ?
N1 La1 C1 . 2_666 150.44(7) ?
N2 La1 C1 . 2_666 150.03(8) ?
C16 La1 C1 . 2_666 93.44(8) ?
O2 La1 La1 . 2_666 39.08(4) ?
O5 La1 La1 . 2_666 67.58(5) ?
O1 La1 La1 . 2_666 68.39(4) ?
O6 La1 La1 . 2_666 152.12(6) ?
O4 La1 La1 . 2_666 135.40(5) ?
O2 La1 La1 2_666 2_666 35.37(4) ?
O3 La1 La1 2_666 2_666 82.63(4) ?
N1 La1 La1 . 2_666 123.96(5) ?
N2 La1 La1 . 2_666 113.04(5) ?
C16 La1 La1 . 2_666 152.43(6) ?
C1 La1 La1 2_666 2_666 59.52(5) ?
O3 C1 O2 . . 120.6(3) ?
O3 C1 C2 . . 121.4(2) ?
O2 C1 C2 . . 118.0(2) ?
O3 C1 La1 . 2_666 60.80(16) ?
O2 C1 La1 . 2_666 60.37(14) ?
C2 C1 La1 . 2_666 172.5(2) ?
C15 C2 C3 . . 121.4(3) ?
C15 C2 C1 . . 119.7(3) ?
C3 C2 C1 . . 119.0(3) ?
C2 C3 C4 . . 122.8(3) ?
C2 C3 C8 . . 118.6(3) ?
C4 C3 C8 . . 118.6(3) ?
C5 C4 C3 . . 121.1(4) ?
C5 C4 H4A . . 119.4 ?
C3 C4 H4A . . 119.4 ?
C4 C5 C6 . . 120.0(4) ?
C4 C5 H5A . . 120.0 ?
C6 C5 H5A . . 120.0 ?
C7 C6 C5 . . 121.2(4) ?
C7 C6 H6A . . 119.4 ?
C5 C6 H6A . . 119.4 ?
C6 C7 C8 . . 121.2(4) ?
C6 C7 H7A . . 119.4 ?
C8 C7 H7A . . 119.4 ?
C9 C8 C7 . . 122.7(3) ?
C9 C8 C3 . . 119.5(3) ?
C7 C8 C3 . . 117.9(3) ?
C8 C9 C10 . . 122.5(3) ?
C8 C9 H9A . . 118.8 ?
C10 C9 H9A . . 118.8 ?
C9 C10 C11 . . 122.6(3) ?
C9 C10 C15 . . 118.6(3) ?
C11 C10 C15 . . 118.8(3) ?
C12 C11 C10 . . 121.2(4) ?
C12 C11 H11A . . 119.4 ?
C10 C11 H11A . . 119.4 ?
C11 C12 C13 . . 120.2(4) ?
C11 C12 H12A . . 119.9 ?
C13 C12 H12A . . 119.9 ?
C14 C13 C12 . . 120.9(4) ?
C14 C13 H13A . . 119.6 ?
C12 C13 H13A . . 119.6 ?
C13 C14 C15 . . 121.4(3) ?
C13 C14 H14A . . 119.3 ?
C15 C14 H14A . . 119.3 ?
C2 C15 C14 . . 123.0(3) ?
C2 C15 C10 . . 119.4(3) ?
C14 C15 C10 . . 117.6(3) ?
O6 C16 O4 . . 122.0(2) ?
O6 C16 C17 . . 120.7(3) ?
O4 C16 C17 . . 117.3(3) ?
O6 C16 La1 . . 60.64(14) ?
O4 C16 La1 . . 61.34(14) ?
C17 C16 La1 . . 178.3(2) ?
C18 C17 C30 . . 121.5(3) ?
C18 C17 C16 . . 118.8(3) ?
C30 C17 C16 . . 119.5(3) ?
C17 C18 C19 . . 123.1(3) ?
C17 C18 C23 . . 118.9(3) ?
C19 C18 C23 . . 118.0(3) ?
C20 C19 C18 . . 121.2(3) ?
C20 C19 H19A . . 119.4 ?
C18 C19 H19A . . 119.4 ?
C19 C20 C21 . . 120.6(4) ?
C19 C20 H20A . . 119.7 ?
C21 C20 H20A . . 119.7 ?
C22 C21 C20 . . 120.7(4) ?
C22 C21 H21A . . 119.7 ?
C20 C21 H21A . . 119.7 ?
C21 C22 C23 . . 121.4(4) ?
C21 C22 H22A . . 119.3 ?
C23 C22 H22A . . 119.3 ?
C24 C23 C22 . . 122.3(3) ?
C24 C23 C18 . . 119.4(3) ?
C22 C23 C18 . . 118.2(3) ?
C23 C24 C25 . . 122.2(3) ?
C23 C24 H24A . . 118.9 ?
C25 C24 H24A . . 118.9 ?
C24 C25 C26 . . 122.1(3) ?
C24 C25 C30 . . 119.0(3) ?
C26 C25 C30 . . 118.9(3) ?
C27 C26 C25 . . 120.8(3) ?
C27 C26 H26A . . 119.6 ?
C25 C26 H26A . . 119.6 ?
C26 C27 C28 . . 121.0(3) ?
C26 C27 H27A . . 119.5 ?
C28 C27 H27A . . 119.5 ?
C29 C28 C27 . . 120.7(3) ?
C29 C28 H28A . . 119.7 ?
C27 C28 H28A . . 119.7 ?
C28 C29 C30 . . 120.3(3) ?
C28 C29 H29A . . 119.8 ?
C30 C29 H29A . . 119.8 ?
C17 C30 C29 . . 122.9(3) ?
C17 C30 C25 . . 118.8(3) ?
C29 C30 C25 . . 118.3(3) ?
O5 C31 O1 2_666 . 124.4(3) ?
O5 C31 C32 2_666 . 117.3(2) ?
O1 C31 C32 . . 118.3(2) ?
C45 C32 C33 . . 120.7(3) ?
C45 C32 C31 . . 119.4(3) ?
C33 C32 C31 . . 119.9(2) ?
C32 C33 C34 . . 124.3(3) ?
C32 C33 C38 . . 119.1(3) ?
C34 C33 C38 . . 116.6(3) ?
C35 C34 C33 . . 121.4(3) ?
C35 C34 H34A . . 119.3 ?
C33 C34 H34A . . 119.3 ?
C34 C35 C36 . . 121.4(3) ?
C34 C35 H35A . . 119.3 ?
C36 C35 H35A . . 119.3 ?
C37 C36 C35 . . 119.1(3) ?
C37 C36 H36A . . 120.4 ?
C35 C36 H36A . . 120.4 ?
C36 C37 C38 . . 122.3(3) ?
C36 C37 H37A . . 118.8 ?
C38 C37 H37A . . 118.8 ?
C39 C38 C37 . . 121.7(3) ?
C39 C38 C33 . . 119.2(3) ?
C37 C38 C33 . . 119.1(3) ?
C40 C39 C38 . . 122.3(3) ?
C40 C39 H39A . . 118.9 ?
C38 C39 H39A . . 118.9 ?
C39 C40 C41 . . 120.3(3) ?
C39 C40 C45 . . 119.7(3) ?
C41 C40 C45 . . 119.9(3) ?
C42 C41 C40 . . 120.4(4) ?
C42 C41 H41A . . 119.8 ?
C40 C41 H41A . . 119.8 ?
C41 C42 C43 . . 120.2(4) ?
C41 C42 H42A . . 119.9 ?
C43 C42 H42A . . 119.9 ?
C44 C43 C42 . . 121.9(4) ?
C44 C43 H43A . . 119.1 ?
C42 C43 H43A . . 119.1 ?
C43 C44 C45 . . 121.1(3) ?
C43 C44 H44A . . 119.5 ?
C45 C44 H44A . . 119.5 ?
C32 C45 C44 . . 124.5(3) ?
C32 C45 C40 . . 119.0(3) ?
C44 C45 C40 . . 116.5(3) ?
N2 C46 C47 . . 123.7(3) ?
N2 C46 H46A . . 118.2 ?
C47 C46 H46A . . 118.2 ?
C48 C47 C46 . . 118.6(3) ?
C48 C47 H47A . . 120.7 ?
C46 C47 H47A . . 120.7 ?
C47 C48 C49 . . 119.2(3) ?
C47 C48 H48A . . 120.4 ?
C49 C48 H48A . . 120.4 ?
C48 C49 C50 . . 119.8(4) ?
C48 C49 H49A . . 120.1 ?
C50 C49 H49A . . 120.1 ?
N2 C50 C49 . . 121.2(3) ?
N2 C50 C51 . . 117.1(3) ?
C49 C50 C51 . . 121.7(3) ?
N1 C51 C52 . . 120.4(3) ?
N1 C51 C50 . . 117.1(3) ?
C52 C51 C50 . . 122.5(3) ?
C53 C52 C51 . . 119.9(4) ?
C53 C52 H52A . . 120.1 ?
C51 C52 H52A . . 120.1 ?
C54 C53 C52 . . 119.7(4) ?
C54 C53 H53A . . 120.2 ?
C52 C53 H53A . . 120.2 ?
C53 C54 C55 . . 118.3(4) ?
C53 C54 H54A . . 120.8 ?
C55 C54 H54A . . 120.8 ?
N1 C55 C54 . . 123.2(3) ?
N1 C55 H55A . . 118.4 ?
C54 C55 H55A . . 118.4 ?
C55 N1 C51 . . 118.5(3) ?
C55 N1 La1 . . 117.7(2) ?
C51 N1 La1 . . 123.5(2) ?
C46 N2 C50 . . 117.5(3) ?
C46 N2 La1 . . 119.7(2) ?
C50 N2 La1 . . 122.81(19) ?
C31 O1 La1 . . 137.62(17) ?
C1 O2 La1 . . 157.44(19) ?
C1 O2 La1 . 2_666 95.30(17) ?
La1 O2 La1 . 2_666 105.56(6) ?
C1 O3 La1 . 2_666 95.49(17) ?
C16 O4 La1 . . 92.64(16) ?
C31 O5 La1 2_666 . 141.40(18) ?
C16 O6 La1 . . 93.99(16) ?

loop_
_geom_bond_atom_site_label_1
_geom_bond_atom_site_label_2
_geom_bond_site_symmetry_2
_geom_bond_distance
_geom_bond_publ_flag
La1 O2 . 2.4561(18) yes
La1 O5 . 2.4574(19) yes
La1 O1 . 2.4974(18) yes
La1 O6 . 2.522(2) yes
La1 O4 . 2.535(2) yes
La1 O2 2_666 2.6750(19) yes
La1 O3 2_666 2.687(2) yes
La1 N1 . 2.730(2) yes
La1 N2 . 2.741(2) yes
La1 C16 . 2.886(3) ?
La1 C1 2_666 3.064(3) ?
La1 La1 2_666 4.0880(4) ?
C1 O3 . 1.238(3) ?
C1 O2 . 1.268(3) ?
C1 C2 . 1.508(4) ?
C1 La1 2_666 3.064(3) ?
C2 C15 . 1.400(4) ?
C2 C3 . 1.406(4) ?
C3 C4 . 1.421(5) ?
C3 C8 . 1.435(4) ?
C4 C5 . 1.358(5) ?
C4 H4A . 0.9300 ?
C5 C6 . 1.411(7) ?
C5 H5A . 0.9300 ?
C6 C7 . 1.339(6) ?
C6 H6A . 0.9300 ?
C7 C8 . 1.430(5) ?
C7 H7A . 0.9300 ?
C8 C9 . 1.382(5) ?
C9 C10 . 1.392(5) ?
C9 H9A . 0.9300 ?
C10 C11 . 1.423(5) ?
C10 C15 . 1.434(4) ?
C11 C12 . 1.345(6) ?
C11 H11A . 0.9300 ?
C12 C13 . 1.406(6) ?
C12 H12A . 0.9300 ?
C13 C14 . 1.352(5) ?
C13 H13A . 0.9300 ?
C14 C15 . 1.419(4) ?
C14 H14A . 0.9300 ?
C16 O6 . 1.240(3) ?
C16 O4 . 1.267(3) ?
C16 C17 . 1.510(4) ?
C17 C18 . 1.403(4) ?
C17 C30 . 1.403(4) ?
C18 C19 . 1.414(5) ?
C18 C23 . 1.436(4) ?
C19 C20 . 1.355(5) ?
C19 H19A . 0.9300 ?
C20 C21 . 1.403(6) ?
C20 H20A . 0.9300 ?
C21 C22 . 1.333(6) ?
C21 H21A . 0.9300 ?
C22 C23 . 1.424(5) ?
C22 H22A . 0.9300 ?
C23 C24 . 1.375(5) ?
C24 C25 . 1.405(4) ?
C24 H24A . 0.9300 ?
C25 C26 . 1.418(4) ?
C25 C30 . 1.433(4) ?
C26 C27 . 1.335(5) ?
C26 H26A . 0.9300 ?
C27 C28 . 1.419(5) ?
C27 H27A . 0.9300 ?
C28 C29 . 1.350(5) ?
C28 H28A . 0.9300 ?
C29 C30 . 1.429(4) ?
C29 H29A . 0.9300 ?
C31 O5 2_666 1.254(3) ?
C31 O1 . 1.270(3) ?
C31 C32 . 1.512(4) ?
C32 C45 . 1.411(4) ?
C32 C33 . 1.416(4) ?
C33 C34 . 1.426(4) ?
C33 C38 . 1.439(4) ?
C34 C35 . 1.360(4) ?
C34 H34A . 0.9300 ?
C35 C36 . 1.413(5) ?
C35 H35A . 0.9300 ?
C36 C37 . 1.334(5) ?
C36 H36A . 0.9300 ?
C37 C38 . 1.423(5) ?
C37 H37A . 0.9300 ?
C38 C39 . 1.388(5) ?
C39 C40 . 1.383(5) ?
C39 H39A . 0.9300 ?
C40 C41 . 1.432(5) ?
C40 C45 . 1.433(4) ?
C41 C42 . 1.350(6) ?
C41 H41A . 0.9300 ?
C42 C43 . 1.389(6) ?
C42 H42A . 0.9300 ?
C43 C44 . 1.358(5) ?
C43 H43A . 0.9300 ?
C44 C45 . 1.432(4) ?
C44 H44A . 0.9300 ?
C46 N2 . 1.334(4) ?
C46 C47 . 1.378(5) ?
C46 H46A . 0.9300 ?
C47 C48 . 1.355(5) ?
C47 H47A . 0.9300 ?
C48 C49 . 1.371(5) ?
C48 H48A . 0.9300 ?
C49 C50 . 1.386(4) ?
C49 H49A . 0.9300 ?
C50 N2 . 1.350(4) ?
C50 C51 . 1.481(4) ?
C51 N1 . 1.341(4) ?
C51 C52 . 1.391(5) ?
C52 C53 . 1.366(6) ?
C52 H52A . 0.9300 ?
C53 C54 . 1.353(6) ?
C53 H53A . 0.9300 ?
C54 C55 . 1.376(5) ?
C54 H54A . 0.9300 ?
C55 N1 . 1.336(4) ?
C55 H55A . 0.9300 ?
O2 La1 2_666 2.6750(19) ?
O3 La1 2_666 2.687(2) ?
O5 C31 2_666 1.254(3) ?

loop_
_geom_torsion_atom_site_label_1
_geom_torsion_atom_site_label_2
_geom_torsion_atom_site_label_3
_geom_torsion_atom_site_label_4
_geom_torsion_site_symmetry_1
_geom_torsion_site_symmetry_4
_geom_torsion
O3 C1 C2 C15 . . -92.3(4)
O2 C1 C2 C15 . . 87.7(3)
O3 C1 C2 C3 . . 88.3(4)
O2 C1 C2 C3 . . -91.8(3)
C15 C2 C3 C4 . . -178.7(3)
C1 C2 C3 C4 . . 0.8(4)
C15 C2 C3 C8 . . 0.4(4)
C1 C2 C3 C8 . . 179.9(3)
C2 C3 C4 C5 . . 178.7(3)
C8 C3 C4 C5 . . -0.4(5)
C3 C4 C5 C6 . . 0.8(6)
C4 C5 C6 C7 . . -0.3(7)
C5 C6 C7 C8 . . -0.6(7)
C6 C7 C8 C9 . . -179.2(4)
C6 C7 C8 C3 . . 0.9(6)
C2 C3 C8 C9 . . 0.5(4)
C4 C3 C8 C9 . . 179.7(3)
C2 C3 C8 C7 . . -179.6(3)
C4 C3 C8 C7 . . -0.5(4)
C7 C8 C9 C10 . . 179.3(3)
C3 C8 C9 C10 . . -0.9(5)
C8 C9 C10 C11 . . 178.5(3)
C8 C9 C10 C15 . . 0.2(5)
C9 C10 C11 C12 . . -179.6(3)
C15 C10 C11 C12 . . -1.3(5)
C10 C11 C12 C13 . . -0.2(6)
C11 C12 C13 C14 . . 1.2(6)
C12 C13 C14 C15 . . -0.6(5)
C3 C2 C15 C14 . . 179.6(3)
C1 C2 C15 C14 . . 0.1(4)
C3 C2 C15 C10 . . -1.1(4)
C1 C2 C15 C10 . . 179.5(2)
C13 C14 C15 C2 . . 178.5(3)
C13 C14 C15 C10 . . -0.8(4)
C9 C10 C15 C2 . . 0.8(4)
C11 C10 C15 C2 . . -177.6(3)
C9 C10 C15 C14 . . -179.9(3)
C11 C10 C15 C14 . . 1.8(4)
O2 La1 C16 O6 . . 90.1(4)
O5 La1 C16 O6 . . -29.0(2)
O1 La1 C16 O6 . . 172.30(19)
O4 La1 C16 O6 . . 179.9(3)
O2 La1 C16 O6 2_666 . -109.4(2)
O3 La1 C16 O6 2_666 . -95.9(2)
N1 La1 C16 O6 . . 104.0(2)
N2 La1 C16 O6 . . 46.6(2)
C1 La1 C16 O6 2_666 . -104.1(2)
La1 La1 C16 O6 2_666 . -114.7(2)
O2 La1 C16 O4 . . -89.8(4)
O5 La1 C16 O4 . . 151.05(17)
O1 La1 C16 O4 . . -7.62(19)
O6 La1 C16 O4 . . -179.9(3)
O2 La1 C16 O4 2_666 . 70.66(19)
O3 La1 C16 O4 2_666 . 84.21(18)
N1 La1 C16 O4 . . -75.91(18)
N2 La1 C16 O4 . . -133.33(18)
C1 La1 C16 O4 2_666 . 75.96(18)
La1 La1 C16 O4 2_666 . 65.3(2)
O6 C16 C17 C18 . . -84.6(4)
O4 C16 C17 C18 . . 94.2(3)
O6 C16 C17 C30 . . 99.8(4)
O4 C16 C17 C30 . . -81.4(4)
C30 C17 C18 C19 . . -177.4(3)
C16 C17 C18 C19 . . 7.1(5)
C30 C17 C18 C23 . . 3.7(4)
C16 C17 C18 C23 . . -171.8(3)
C17 C18 C19 C20 . . -179.6(4)
C23 C18 C19 C20 . . -0.7(6)
C18 C19 C20 C21 . . 1.4(7)
C19 C20 C21 C22 . . -1.2(8)
C20 C21 C22 C23 . . 0.2(7)
C21 C22 C23 C24 . . 179.6(4)
C21 C22 C23 C18 . . 0.5(6)
C17 C18 C23 C24 . . -0.4(5)
C19 C18 C23 C24 . . -179.4(3)
C17 C18 C23 C22 . . 178.7(3)
C19 C18 C23 C22 . . -0.3(5)
C22 C23 C24 C25 . . 178.2(3)
C18 C23 C24 C25 . . -2.7(5)
C23 C24 C25 C26 . . -179.3(3)
C23 C24 C25 C30 . . 2.6(4)
C24 C25 C26 C27 . . -179.1(3)
C30 C25 C26 C27 . . -1.0(5)
C25 C26 C27 C28 . . -0.8(6)
C26 C27 C28 C29 . . 2.1(6)
C27 C28 C29 C30 . . -1.4(5)
C18 C17 C30 C29 . . 177.2(3)
C16 C17 C30 C29 . . -7.4(4)
C18 C17 C30 C25 . . -3.8(4)
C16 C17 C30 C25 . . 171.7(3)
C28 C29 C30 C17 . . 178.7(3)
C28 C29 C30 C25 . . -0.4(5)
C24 C25 C30 C17 . . 0.6(4)
C26 C25 C30 C17 . . -177.5(3)
C24 C25 C30 C29 . . 179.7(3)
C26 C25 C30 C29 . . 1.6(4)
O5 C31 C32 C45 2_666 . 42.2(4)
O1 C31 C32 C45 . . -137.0(3)
O5 C31 C32 C33 2_666 . -138.0(3)
O1 C31 C32 C33 . . 42.8(4)
C45 C32 C33 C34 . . -179.2(3)
C31 C32 C33 C34 . . 0.9(4)
C45 C32 C33 C38 . . -0.4(4)
C31 C32 C33 C38 . . 179.8(3)
C32 C33 C34 C35 . . -179.5(3)
C38 C33 C34 C35 . . 1.6(5)
C33 C34 C35 C36 . . 0.4(5)
C34 C35 C36 C37 . . -1.6(5)
C35 C36 C37 C38 . . 0.8(6)
C36 C37 C38 C39 . . 179.4(3)
C36 C37 C38 C33 . . 1.3(5)
C32 C33 C38 C39 . . 0.5(4)
C34 C33 C38 C39 . . 179.4(3)
C32 C33 C38 C37 . . 178.6(3)
C34 C33 C38 C37 . . -2.4(4)
C37 C38 C39 C40 . . -178.0(3)
C33 C38 C39 C40 . . 0.1(5)
C38 C39 C40 C41 . . 178.9(3)
C38 C39 C40 C45 . . -0.8(5)
C39 C40 C41 C42 . . -179.4(4)
C45 C40 C41 C42 . . 0.3(6)
C40 C41 C42 C43 . . 0.5(7)
C41 C42 C43 C44 . . -0.6(7)
C42 C43 C44 C45 . . 0.0(6)
C33 C32 C45 C44 . . -178.0(3)
C31 C32 C45 C44 . . 1.8(4)
C33 C32 C45 C40 . . -0.2(4)
C31 C32 C45 C40 . . 179.6(3)
C43 C44 C45 C32 . . 178.6(3)
C43 C44 C45 C40 . . 0.8(5)
C39 C40 C45 C32 . . 0.8(5)
C41 C40 C45 C32 . . -178.9(3)
C39 C40 C45 C44 . . 178.8(3)
C41 C40 C45 C44 . . -0.9(5)
N2 C46 C47 C48 . . -0.7(5)
C46 C47 C48 C49 . . 1.5(6)
C47 C48 C49 C50 . . -1.4(6)
C48 C49 C50 N2 . . 0.3(5)
C48 C49 C50 C51 . . -179.6(3)
N2 C50 C51 N1 . . 3.2(4)
C49 C50 C51 N1 . . -176.9(3)
N2 C50 C51 C52 . . -175.9(3)
C49 C50 C51 C52 . . 4.0(5)
N1 C51 C52 C53 . . -0.5(6)
C50 C51 C52 C53 . . 178.5(4)
C51 C52 C53 C54 . . 0.7(7)
C52 C53 C54 C55 . . -0.6(7)
C53 C54 C55 N1 . . 0.1(6)
C54 C55 N1 C51 . . 0.1(5)
C54 C55 N1 La1 . . -173.1(3)
C52 C51 N1 C55 . . 0.1(5)
C50 C51 N1 C55 . . -179.0(3)
C52 C51 N1 La1 . . 172.9(3)
C50 C51 N1 La1 . . -6.2(4)
O2 La1 N1 C55 . . -107.2(2)
O5 La1 N1 C55 . . -174.87(19)
O1 La1 N1 C55 . . -35.3(2)
O6 La1 N1 C55 . . 100.5(2)
O4 La1 N1 C55 . . 49.1(2)
O2 La1 N1 C55 2_666 . -43.2(3)
O3 La1 N1 C55 2_666 . 44.1(3)
N2 La1 N1 C55 . . 177.6(2)
C16 La1 N1 C55 . . 75.7(2)
C1 La1 N1 C55 2_666 . 3.2(3)
La1 La1 N1 C55 2_666 . -83.8(2)
O2 La1 N1 C51 . . 79.9(2)
O5 La1 N1 C51 . . 12.2(3)
O1 La1 N1 C51 . . 151.8(2)
O6 La1 N1 C51 . . -72.4(2)
O4 La1 N1 C51 . . -123.8(2)
O2 La1 N1 C51 2_666 . 143.9(2)
O3 La1 N1 C51 2_666 . -128.8(2)
N2 La1 N1 C51 . . 4.7(2)
C16 La1 N1 C51 . . -97.2(2)
C1 La1 N1 C51 2_666 . -169.7(2)
La1 La1 N1 C51 2_666 . 103.3(2)
C47 C46 N2 C50 . . -0.3(5)
C47 C46 N2 La1 . . 179.0(3)
C49 C50 N2 C46 . . 0.5(4)
C51 C50 N2 C46 . . -179.6(3)
C49 C50 N2 La1 . . -178.8(2)
C51 C50 N2 La1 . . 1.1(3)
O2 La1 N2 C46 . . 78.9(2)
O5 La1 N2 C46 . . 3.4(2)
O1 La1 N2 C46 . . 139.4(2)
O6 La1 N2 C46 . . -91.0(2)
O4 La1 N2 C46 . . -129.7(2)
O2 La1 N2 C46 2_666 . 34.3(3)
O3 La1 N2 C46 2_666 . -45.9(3)
N1 La1 N2 C46 . . 177.9(2)
C16 La1 N2 C46 . . -109.8(2)
C1 La1 N2 C46 2_666 . -7.6(3)
La1 La1 N2 C46 2_666 . 61.0(2)
O2 La1 N2 C50 . . -101.9(2)
O5 La1 N2 C50 . . -177.3(2)
O1 La1 N2 C50 . . -41.3(2)
O6 La1 N2 C50 . . 88.2(2)
O4 La1 N2 C50 . . 49.6(2)
O2 La1 N2 C50 2_666 . -146.37(19)
O3 La1 N2 C50 2_666 . 133.4(2)
N1 La1 N2 C50 . . -2.8(2)
C16 La1 N2 C50 . . 69.5(2)
C1 La1 N2 C50 2_666 . 171.70(19)
La1 La1 N2 C50 2_666 . -119.8(2)
O5 C31 O1 La1 2_666 . -10.6(5)
C32 C31 O1 La1 . . 168.53(18)
O2 La1 O1 C31 . . -35.7(3)
O5 La1 O1 C31 . . 5.8(3)
O6 La1 O1 C31 . . 161.4(3)
O4 La1 O1 C31 . . 153.7(3)
O2 La1 O1 C31 2_666 . 42.8(3)
O3 La1 O1 C31 2_666 . 84.8(3)
N1 La1 O1 C31 . . -132.6(3)
N2 La1 O1 C31 . . -98.6(3)
C16 La1 O1 C31 . . 157.1(3)
C1 La1 O1 C31 2_666 . 65.4(3)
La1 La1 O1 C31 2_666 . 5.5(3)
O3 C1 O2 La1 . . 149.3(4)
C2 C1 O2 La1 . . -30.6(6)
La1 C1 O2 La1 2_666 . 157.7(5)
O3 C1 O2 La1 . 2_666 -8.4(3)
C2 C1 O2 La1 . 2_666 171.7(2)
O5 La1 O2 C1 . . 128.1(5)
O1 La1 O2 C1 . . -80.7(5)
O6 La1 O2 C1 . . 71.0(5)
O4 La1 O2 C1 . . -61.1(5)
O2 La1 O2 C1 2_666 . -156.9(5)
O3 La1 O2 C1 2_666 . -168.3(5)
N1 La1 O2 C1 . . -8.4(5)
N2 La1 O2 C1 . . 49.7(5)
C16 La1 O2 C1 . . 5.1(7)
C1 La1 O2 C1 2_666 . -160.5(4)
La1 La1 O2 C1 2_666 . -156.9(5)
O5 La1 O2 La1 . 2_666 -74.97(7)
O1 La1 O2 La1 . 2_666 76.26(7)
O6 La1 O2 La1 . 2_666 -132.12(15)
O4 La1 O2 La1 . 2_666 95.82(15)
O2 La1 O2 La1 2_666 2_666 0.0
O3 La1 O2 La1 2_666 2_666 -11.37(11)
N1 La1 O2 La1 . 2_666 148.51(8)
N2 La1 O2 La1 . 2_666 -153.33(9)
C16 La1 O2 La1 . 2_666 162.1(3)
C1 La1 O2 La1 2_666 2_666 -3.61(8)
O2 C1 O3 La1 . 2_666 8.3(3)
C2 C1 O3 La1 . 2_666 -171.7(2)
O6 C16 O4 La1 . . -0.1(3)
C17 C16 O4 La1 . . -178.8(2)
O2 La1 O4 C16 . . 153.53(17)
O5 La1 O4 C16 . . -39.0(2)
O1 La1 O4 C16 . . 172.54(19)
O6 La1 O4 C16 . . 0.04(17)
O2 La1 O4 C16 2_666 . -119.02(18)
O3 La1 O4 C16 2_666 . -86.61(18)
N1 La1 O4 C16 . . 96.65(18)
N2 La1 O4 C16 . . 50.78(19)
C1 La1 O4 C16 2_666 . -104.14(18)
La1 La1 O4 C16 2_666 . -143.20(15)
O2 La1 O5 C31 . 2_666 46.3(3)
O1 La1 O5 C31 . 2_666 4.8(3)
O6 La1 O5 C31 . 2_666 -156.9(3)
O4 La1 O5 C31 . 2_666 -127.5(3)
O2 La1 O5 C31 2_666 2_666 -32.5(3)
O3 La1 O5 C31 2_666 2_666 -81.9(3)
N1 La1 O5 C31 . 2_666 121.3(3)
N2 La1 O5 C31 . 2_666 128.0(3)
C16 La1 O5 C31 . 2_666 -144.9(3)
C1 La1 O5 C31 2_666 2_666 -57.7(3)
La1 La1 O5 C31 2_666 2_666 5.1(3)
O4 C16 O6 La1 . . 0.1(3)
C17 C16 O6 La1 . . 178.8(2)
O2 La1 O6 C16 . . -152.95(17)
O5 La1 O6 C16 . . 153.5(2)
O1 La1 O6 C16 . . -9.8(2)
O4 La1 O6 C16 . . -0.04(17)
O2 La1 O6 C16 2_666 . 85.2(2)
O3 La1 O6 C16 2_666 . 76.5(2)
N1 La1 O6 C16 . . -71.6(2)
N2 La1 O6 C16 . . -131.5(2)
C1 La1 O6 C16 2_666 . 78.7(2)
La1 La1 O6 C16 2_666 . 115.99(18)
